data_4101932
loop_
_publ_author_name
'Jarrod W. Johnson'
'Michael Gretes'
'Valerie J. Goodfellow'
'Laura Marrone'
'Miriam L. Heynen'
'Natalie C. J. Strynadka'
'Gary I. Dmitrienko'

_publ_section_title
;
 Cyclobutanone Analogues of \b-Lactams Revisited: Insights into
 Conformational Requirements for Inhibition of Serine- and
 Metallo-\b-Lactamases
;
_journal_name_full 'Journal of the American Chemical Society'
_journal_page_first 2558
_journal_page_last 2560
_journal_paper_doi 10.1021/ja9086374
_journal_volume 132
_journal_year 2010
_chemical_formula_sum 'C21 H18 Cl2 O4 S'
_chemical_formula_weight 437.31
_chemical_name_systematic
; 
 ? 
;
_space_group_IT_number 2
_symmetry_cell_setting triclinic
_symmetry_space_group_name_Hall '-P 1'
_symmetry_space_group_name_H-M 'P -1'
_atom_sites_solution_hydrogens geom
_atom_sites_solution_primary direct
_atom_sites_solution_secondary difmap
_audit_creation_method SHELXL-97
_cell_angle_alpha 72.737(4)
_cell_angle_beta 67.724(3)
_cell_angle_gamma 70.553(4)
_cell_formula_units_Z 2
_cell_length_a 9.6137(19)
_cell_length_b 9.816(2)
_cell_length_c 12.382(3)
_cell_measurement_temperature 200(2)
_cell_volume 999.9(4)
_computing_structure_refinement 'SHELXL-97 (Sheldrick, 1997)'
_computing_structure_solution 'SHELXS-97 (Sheldrick, 1990)'
_diffrn_ambient_temperature 200(2)
_diffrn_measured_fraction_theta_full 0.980
_diffrn_measured_fraction_theta_max 0.980
_diffrn_radiation_monochromator graphite
_diffrn_radiation_source 'fine-focus sealed tube'
_diffrn_radiation_type MoK\a
_diffrn_radiation_wavelength 0.71073
_diffrn_reflns_av_R_equivalents 0.0208
_diffrn_reflns_av_sigmaI/netI 0.0342
_diffrn_reflns_limit_h_max 13
_diffrn_reflns_limit_h_min -11
_diffrn_reflns_limit_k_max 13
_diffrn_reflns_limit_k_min -11
_diffrn_reflns_limit_l_max 17
_diffrn_reflns_limit_l_min -17
_diffrn_reflns_number 10634
_diffrn_reflns_theta_full 29.99
_diffrn_reflns_theta_max 29.99
_diffrn_reflns_theta_min 2.82
_exptl_absorpt_coefficient_mu 0.454
_exptl_absorpt_correction_T_max 0.9146
_exptl_absorpt_correction_T_min 0.8463
_exptl_absorpt_correction_type empirical
_exptl_absorpt_process_details 'APEX II'
_exptl_crystal_colour Colourless
_exptl_crystal_density_diffrn 1.453
_exptl_crystal_density_method 'not measured'
_exptl_crystal_description Block
_exptl_crystal_F_000 452
_exptl_crystal_size_max 0.38
_exptl_crystal_size_mid 0.35
_exptl_crystal_size_min 0.20
_refine_diff_density_max 0.444
_refine_diff_density_min -0.402
_refine_diff_density_rms 0.051
_refine_ls_extinction_method none
_refine_ls_goodness_of_fit_ref 1.243
_refine_ls_hydrogen_treatment constr
_refine_ls_matrix_type full
_refine_ls_number_parameters 253
_refine_ls_number_reflns 5728
_refine_ls_number_restraints 0
_refine_ls_restrained_S_all 1.243
_refine_ls_R_factor_all 0.0393
_refine_ls_R_factor_gt 0.0361
_refine_ls_shift/su_max 0.001
_refine_ls_shift/su_mean 0.000
_refine_ls_structure_factor_coef Fsqd
_refine_ls_weighting_details 'calc w=1/[\s^2^(Fo^2^)+(0.0142P)^2^+0.3331P] where P=(Fo^2^+2Fc^2^)/3'
_refine_ls_weighting_scheme calc
_refine_ls_wR_factor_gt 0.0881
_refine_ls_wR_factor_ref 0.0900
_reflns_number_gt 5190
_reflns_number_total 5728
_reflns_threshold_expression >2sigma(I)
_cod_data_source_file ja9086374_si_002.cif
_cod_data_source_block jj05-792_0m
_cod_original_cell_volume 999.9(3)
_cod_database_code 4101932

loop_
_symmetry_equiv_pos_as_xyz
'x, y, z'
'-x, -y, -z'

loop_
_atom_site_label
_atom_site_type_symbol
_atom_site_fract_x
_atom_site_fract_y
_atom_site_fract_z
_atom_site_U_iso_or_equiv
_atom_site_adp_type
_atom_site_occupancy
_atom_site_symmetry_multiplicity
_atom_site_calc_flag
_atom_site_refinement_flags
_atom_site_disorder_assembly
_atom_site_disorder_group
S2 S -0.97942(4) -0.88645(4) -0.37041(3) 0.03100(8) Uani 1 1 d . . .
Cl15 Cl -1.34215(5) -0.89382(4) -0.28689(3) 0.04332(10) Uani 1 1 d . . .
Cl14 Cl -1.43413(4) -0.57467(4) -0.33227(4) 0.04331(10) Uani 1 1 d . . .
O10 O -0.72153(10) -0.74056(10) -0.76954(8) 0.02715(19) Uani 1 1 d . . .
O9 O -0.89687(11) -0.52505(10) -0.73818(8) 0.0292(2) Uani 1 1 d . . .
O11 O -0.77257(11) -0.72227(11) -0.50667(9) 0.0312(2) Uani 1 1 d . . .
O13 O -1.27630(14) -0.75366(19) -0.57229(11) 0.0587(4) Uani 1 1 d . . .
C23 C -0.46367(14) -0.73878(13) -0.90156(10) 0.0240(2) Uani 1 1 d . . .
C16 C -0.63395(14) -0.66730(13) -0.88604(10) 0.0242(2) Uani 1 1 d . . .
H16A H -0.6543 -0.5612 -0.8839 0.029 Uiso 1 1 calc R . .
C17 C -0.69393(14) -0.67565(14) -0.97922(11) 0.0255(2) Uani 1 1 d . . .
C4 C -0.93651(13) -0.75008(13) -0.59714(10) 0.0222(2) Uani 1 1 d . . .
H4A H -0.9560 -0.8282 -0.6221 0.027 Uiso 1 1 calc R . .
C1 C -1.12347(14) -0.71476(14) -0.38899(10) 0.0243(2) Uani 1 1 d . . .
H1A H -1.1267 -0.6395 -0.3480 0.029 Uiso 1 1 calc R . .
C8 C -0.85196(13) -0.65573(13) -0.70829(10) 0.0218(2) Uani 1 1 d . . .
C3 C -0.83960(14) -0.82579(14) -0.51244(11) 0.0253(2) Uani 1 1 d . . .
H3A H -0.7571 -0.9125 -0.5417 0.030 Uiso 1 1 calc R . .
C5 C -1.09307(14) -0.66318(14) -0.52623(10) 0.0242(2) Uani 1 1 d . . .
H5A H -1.1092 -0.5540 -0.5533 0.029 Uiso 1 1 calc R . .
C7 C -1.28535(15) -0.73265(15) -0.37320(11) 0.0273(2) Uani 1 1 d . . .
C28 C -0.35741(15) -0.75533(15) -1.01375(11) 0.0285(3) Uani 1 1 d . . .
H28A H -0.3934 -0.7294 -1.0806 0.034 Uiso 1 1 calc R . .
C26 C -0.14539(16) -0.84892(16) -0.93216(14) 0.0337(3) Uani 1 1 d . . .
H26A H -0.0375 -0.8865 -0.9423 0.040 Uiso 1 1 calc R . .
C24 C -0.40805(16) -0.77776(16) -0.80516(11) 0.0307(3) Uani 1 1 d . . .
H24A H -0.4786 -0.7664 -0.7282 0.037 Uiso 1 1 calc R . .
C6 C -1.23349(15) -0.71750(17) -0.50964(12) 0.0320(3) Uani 1 1 d . . .
C18 C -0.68035(17) -0.81040(16) -1.00347(13) 0.0337(3) Uani 1 1 d . . .
H18A H -0.6303 -0.8995 -0.9618 0.040 Uiso 1 1 calc R . .
C22 C -0.76714(17) -0.54681(16) -1.04120(13) 0.0334(3) Uani 1 1 d . . .
H22A H -0.7763 -0.4543 -1.0260 0.040 Uiso 1 1 calc R . .
C19 C -0.73954(18) -0.81476(19) -1.08807(14) 0.0400(3) Uani 1 1 d . . .
H19A H -0.7289 -0.9067 -1.1050 0.048 Uiso 1 1 calc R . .
C27 C -0.19937(16) -0.80946(17) -1.02864(12) 0.0337(3) Uani 1 1 d . . .
H27A H -0.1281 -0.8194 -1.1056 0.040 Uiso 1 1 calc R . .
C25 C -0.25039(17) -0.83306(16) -0.82035(13) 0.0343(3) Uani 1 1 d . . .
H25A H -0.2140 -0.8603 -0.7536 0.041 Uiso 1 1 calc R . .
C20 C -0.81420(18) -0.6854(2) -1.14808(14) 0.0419(4) Uani 1 1 d . . .
H20A H -0.8565 -0.6887 -1.2050 0.050 Uiso 1 1 calc R . .
C21 C -0.82695(19) -0.5522(2) -1.12518(15) 0.0426(4) Uani 1 1 d . . .
H21A H -0.8770 -0.4634 -1.1671 0.051 Uiso 1 1 calc R . .
C12 C -0.65567(19) -0.7866(2) -0.44908(15) 0.0448(4) Uani 1 1 d . . .
H12A H -0.6134 -0.7094 -0.4474 0.067 Uiso 1 1 calc R . .
H12B H -0.5723 -0.8589 -0.4928 0.067 Uiso 1 1 calc R . .
H12C H -0.7011 -0.8356 -0.3675 0.067 Uiso 1 1 calc R . .

loop_
_atom_site_aniso_label
_atom_site_aniso_U_11
_atom_site_aniso_U_22
_atom_site_aniso_U_33
_atom_site_aniso_U_23
_atom_site_aniso_U_13
_atom_site_aniso_U_12
S2 0.02871(16) 0.03192(17) 0.02428(15) -0.00014(12) -0.00554(12) -0.00533(12)
Cl15 0.0409(2) 0.0416(2) 0.04075(19) -0.00683(15) 0.00331(15) -0.02156(16)
Cl14 0.02752(17) 0.0425(2) 0.0486(2) -0.01847(16) 0.00006(14) -0.00005(14)
O10 0.0247(4) 0.0235(4) 0.0224(4) -0.0038(3) 0.0023(3) -0.0043(3)
O9 0.0287(5) 0.0254(4) 0.0264(4) -0.0055(3) -0.0041(3) -0.0028(3)
O11 0.0276(5) 0.0353(5) 0.0341(5) -0.0055(4) -0.0136(4) -0.0089(4)
O13 0.0366(6) 0.1171(12) 0.0377(6) -0.0328(7) -0.0041(5) -0.0313(7)
C23 0.0233(5) 0.0236(5) 0.0218(5) -0.0054(4) -0.0032(4) -0.0056(4)
C16 0.0234(5) 0.0230(5) 0.0200(5) -0.0029(4) -0.0010(4) -0.0058(4)
C17 0.0202(5) 0.0279(6) 0.0235(5) -0.0047(4) -0.0016(4) -0.0064(4)
C4 0.0204(5) 0.0240(5) 0.0209(5) -0.0065(4) -0.0031(4) -0.0060(4)
C1 0.0240(5) 0.0268(6) 0.0214(5) -0.0079(4) -0.0039(4) -0.0063(4)
C8 0.0202(5) 0.0261(5) 0.0194(5) -0.0075(4) -0.0042(4) -0.0057(4)
C3 0.0224(5) 0.0258(6) 0.0236(5) -0.0055(4) -0.0049(4) -0.0031(4)
C5 0.0207(5) 0.0268(6) 0.0210(5) -0.0049(4) -0.0032(4) -0.0043(4)
C7 0.0241(6) 0.0309(6) 0.0239(5) -0.0096(5) 0.0002(4) -0.0082(5)
C28 0.0263(6) 0.0352(7) 0.0215(5) -0.0075(5) -0.0036(4) -0.0071(5)
C26 0.0251(6) 0.0314(7) 0.0438(8) -0.0115(6) -0.0105(5) -0.0026(5)
C24 0.0310(6) 0.0345(7) 0.0227(5) -0.0069(5) -0.0060(5) -0.0050(5)
C6 0.0206(6) 0.0482(8) 0.0253(6) -0.0114(5) -0.0028(4) -0.0077(5)
C18 0.0335(7) 0.0304(7) 0.0359(7) -0.0072(5) -0.0077(5) -0.0092(5)
C22 0.0318(7) 0.0302(7) 0.0344(7) -0.0049(5) -0.0114(5) -0.0030(5)
C19 0.0371(8) 0.0459(9) 0.0427(8) -0.0166(7) -0.0058(6) -0.0180(7)
C27 0.0253(6) 0.0412(8) 0.0306(6) -0.0141(6) -0.0004(5) -0.0064(5)
C25 0.0365(7) 0.0336(7) 0.0336(7) -0.0062(5) -0.0170(6) -0.0030(6)
C20 0.0297(7) 0.0634(11) 0.0370(7) -0.0148(7) -0.0089(6) -0.0144(7)
C21 0.0362(8) 0.0490(9) 0.0392(8) -0.0060(7) -0.0167(6) -0.0030(7)
C12 0.0351(8) 0.0609(11) 0.0440(8) -0.0073(8) -0.0216(7) -0.0108(7)

loop_
_atom_type_symbol
_atom_type_description
_atom_type_scat_dispersion_real
_atom_type_scat_dispersion_imag
_atom_type_scat_source
C C 0.0033 0.0016 'International Tables Vol C Tables 4.2.6.8 and 6.1.1.4'
H H 0.0000 0.0000 'International Tables Vol C Tables 4.2.6.8 and 6.1.1.4'
O O 0.0106 0.0060 'International Tables Vol C Tables 4.2.6.8 and 6.1.1.4'
S S 0.1246 0.1234 'International Tables Vol C Tables 4.2.6.8 and 6.1.1.4'
Cl Cl 0.1484 0.1585 'International Tables Vol C Tables 4.2.6.8 and 6.1.1.4'

loop_
_geom_angle_atom_site_label_1
_geom_angle_atom_site_label_2
_geom_angle_atom_site_label_3
_geom_angle
_geom_angle_site_symmetry_1
_geom_angle_site_symmetry_3
_geom_angle_publ_flag
C1 S2 C3 91.52(6) . . ?
C8 O10 C16 116.57(9) . . ?
C3 O11 C12 113.07(12) . . ?
C24 C23 C28 118.57(12) . . ?
C24 C23 C16 120.15(11) . . ?
C28 C23 C16 121.05(11) . . ?
O10 C16 C17 108.26(10) . . ?
O10 C16 C23 106.93(10) . . ?
C17 C16 C23 116.19(10) . . ?
C22 C17 C18 119.00(13) . . ?
C22 C17 C16 119.43(12) . . ?
C18 C17 C16 121.56(12) . . ?
C8 C4 C3 111.71(10) . . ?
C8 C4 C5 113.42(10) . . ?
C3 C4 C5 107.24(9) . . ?
C7 C1 C5 90.31(9) . . ?
C7 C1 S2 114.46(9) . . ?
C5 C1 S2 105.44(8) . . ?
O9 C8 O10 124.98(11) . . ?
O9 C8 C4 125.01(11) . . ?
O10 C8 C4 109.99(10) . . ?
O11 C3 C4 107.87(10) . . ?
O11 C3 S2 113.26(9) . . ?
C4 C3 S2 104.35(8) . . ?
C4 C5 C6 114.83(11) . . ?
C4 C5 C1 112.12(10) . . ?
C6 C5 C1 87.59(9) . . ?
C6 C7 C1 87.42(9) . . ?
C6 C7 Cl15 116.56(10) . . ?
C1 C7 Cl15 120.14(10) . . ?
C6 C7 Cl14 109.07(10) . . ?
C1 C7 Cl14 111.05(9) . . ?
Cl15 C7 Cl14 110.51(7) . . ?
C27 C28 C23 120.62(13) . . ?
C27 C26 C25 119.32(13) . . ?
C25 C24 C23 120.56(12) . . ?
O13 C6 C5 135.03(12) . . ?
O13 C6 C7 132.46(14) . . ?
C5 C6 C7 91.82(10) . . ?
C19 C18 C17 120.25(14) . . ?
C21 C22 C17 120.39(14) . . ?
C20 C19 C18 120.14(15) . . ?
C26 C27 C28 120.36(12) . . ?
C26 C25 C24 120.56(13) . . ?
C21 C20 C19 119.88(15) . . ?
C20 C21 C22 120.33(15) . . ?

loop_
_geom_bond_atom_site_label_1
_geom_bond_atom_site_label_2
_geom_bond_distance
_geom_bond_site_symmetry_2
_geom_bond_publ_flag
S2 C1 1.8078(13) . ?
S2 C3 1.8366(13) . ?
Cl15 C7 1.7528(14) . ?
Cl14 C7 1.7740(13) . ?
O10 C8 1.3415(14) . ?
O10 C16 1.4743(14) . ?
O9 C8 1.1997(15) . ?
O11 C3 1.4025(16) . ?
O11 C12 1.4275(18) . ?
O13 C6 1.1832(18) . ?
C23 C24 1.3906(18) . ?
C23 C28 1.3954(16) . ?
C23 C16 1.5119(17) . ?
C16 C17 1.5041(18) . ?
C17 C22 1.3872(18) . ?
C17 C18 1.3957(19) . ?
C4 C8 1.5195(16) . ?
C4 C3 1.5289(17) . ?
C4 C5 1.5335(16) . ?
C1 C7 1.5562(18) . ?
C1 C5 1.5624(17) . ?
C5 C6 1.5338(19) . ?
C7 C6 1.5448(18) . ?
C28 C27 1.3903(19) . ?
C26 C27 1.381(2) . ?
C26 C25 1.387(2) . ?
C24 C25 1.387(2) . ?
C18 C19 1.385(2) . ?
C22 C21 1.386(2) . ?
C19 C20 1.384(2) . ?
C20 C21 1.376(3) . ?
